data_7218605
loop_
_publ_author_name
'Li, Quan-Quan'
'Kang, Yi-Fan'
'Ren, Chun-Yan'
'Yang, Guo-Ping'
'Liu, Qing Liu, Ping'
'Wang, Yao-Yu'

_publ_section_title
;
 Reaction-controlled assemblies and structural diversities of seven
 Co(ii)/Cu(ii) complexes based on a bipyridine-dicarboxylate N-oxide
 ligand
;
_journal_issue 4
_journal_name_full CrystEngComm
_journal_page_first 775
_journal_paper_doi 10.1039/C4CE02008A
_journal_volume 17
_journal_year 2015
_chemical_formula_sum 'C12 H8 Cu N2 O7'
_chemical_formula_weight 355.74
_chemical_name_systematic
; 
 ? 
;
_space_group_IT_number 14
_symmetry_cell_setting monoclinic
_symmetry_space_group_name_Hall '-P 2yn'
_symmetry_space_group_name_H-M 'P 1 21/n 1'
_atom_sites_solution_hydrogens geom
_atom_sites_solution_primary direct
_atom_sites_solution_secondary difmap
_audit_creation_method SHELXL-97
_cell_angle_alpha 90.00
_cell_angle_beta 91.507(3)
_cell_angle_gamma 90.00
_cell_formula_units_Z 4
_cell_length_a 5.8488(13)
_cell_length_b 16.227(4)
_cell_length_c 13.164(3)
_cell_measurement_reflns_used 2019
_cell_measurement_temperature 296(2)
_cell_measurement_theta_max 26.473
_cell_measurement_theta_min 3.096
_cell_volume 1248.9(5)
_computing_cell_refinement 'Bruker SAINT'
_computing_data_collection 'Bruker APEX2'
_computing_data_reduction 'Bruker SAINT'
_computing_molecular_graphics 'Bruker SHELXTL'
_computing_publication_material 'Bruker SHELXTL'
_computing_structure_refinement 'SHELXL-97 (Sheldrick, 2008)'
_computing_structure_solution 'SHELXS-97 (Sheldrick, 2008)'
_diffrn_ambient_temperature 296(2)
_diffrn_measured_fraction_theta_full 0.988
_diffrn_measured_fraction_theta_max 0.988
_diffrn_measurement_device_type 'Bruker APEX-II CCD'
_diffrn_measurement_method '\f and \w scans'
_diffrn_radiation_monochromator graphite
_diffrn_radiation_source 'fine-focus sealed tube'
_diffrn_radiation_type MoK\a
_diffrn_radiation_wavelength 0.71073
_diffrn_reflns_av_R_equivalents 0.0335
_diffrn_reflns_av_sigmaI/netI 0.0403
_diffrn_reflns_limit_h_max 4
_diffrn_reflns_limit_h_min -7
_diffrn_reflns_limit_k_max 18
_diffrn_reflns_limit_k_min -20
_diffrn_reflns_limit_l_max 15
_diffrn_reflns_limit_l_min -16
_diffrn_reflns_number 6642
_diffrn_reflns_theta_full 26.00
_diffrn_reflns_theta_max 26.00
_diffrn_reflns_theta_min 1.99
_exptl_absorpt_coefficient_mu 1.790
_exptl_absorpt_correction_T_max 0.6532
_exptl_absorpt_correction_T_min 0.6157
_exptl_absorpt_correction_type multi-scan
_exptl_absorpt_process_details sadabs
_exptl_crystal_colour green
_exptl_crystal_density_diffrn 1.892
_exptl_crystal_density_method 'not measured'
_exptl_crystal_description block
_exptl_crystal_F_000 716
_exptl_crystal_size_max 0.30
_exptl_crystal_size_mid 0.28
_exptl_crystal_size_min 0.26
_refine_diff_density_max 1.142
_refine_diff_density_min -0.975
_refine_diff_density_rms 0.359
_refine_ls_extinction_method none
_refine_ls_goodness_of_fit_ref 1.075
_refine_ls_hydrogen_treatment constr
_refine_ls_matrix_type full
_refine_ls_number_parameters 199
_refine_ls_number_reflns 2425
_refine_ls_number_restraints 6
_refine_ls_restrained_S_all 1.103
_refine_ls_R_factor_all 0.0656
_refine_ls_R_factor_gt 0.0408
_refine_ls_shift/su_max 0.001
_refine_ls_shift/su_mean 0.000
_refine_ls_structure_factor_coef Fsqd
_refine_ls_weighting_details 'calc w=1/[\s^2^(Fo^2^)+(0.1259P)^2^+0.0000P] where P=(Fo^2^+2Fc^2^)/3'
_refine_ls_weighting_scheme calc
_refine_ls_wR_factor_gt 0.1228
_refine_ls_wR_factor_ref 0.1756
_reflns_number_gt 1928
_reflns_number_total 2425
_reflns_threshold_expression >2sigma(I)
_cod_data_source_file c4ce02008a2.cif
_cod_data_source_block 2
_cod_depositor_comments 'Adding full bibliography for 7218604--7218608.cif.'
_cod_original_cell_volume 1249.0(5)
_cod_original_sg_symbol_H-M P2(1)/n
_cod_database_code 7218605

loop_
_symmetry_equiv_pos_as_xyz
'x, y, z'
'-x+1/2, y+1/2, -z+1/2'
'-x, -y, -z'
'x-1/2, -y-1/2, z-1/2'

loop_
_atom_site_label
_atom_site_type_symbol
_atom_site_fract_x
_atom_site_fract_y
_atom_site_fract_z
_atom_site_U_iso_or_equiv
_atom_site_adp_type
_atom_site_occupancy
_atom_site_symmetry_multiplicity
_atom_site_calc_flag
_atom_site_refinement_flags
C1 C 0.1780(8) 0.3602(3) 0.7066(4) 0.0283(11) Uani 1 1 d .
H1 H 0.0674 0.3596 0.6545 0.034 Uiso 1 1 calc R
C2 C 0.2054(9) 0.4279(3) 0.7661(4) 0.0321(12) Uani 1 1 d .
H2 H 0.1124 0.4737 0.7552 0.039 Uiso 1 1 calc R
C3 C 0.3715(9) 0.4290(3) 0.8431(4) 0.0267(11) Uani 1 1 d .
H3 H 0.3940 0.4762 0.8822 0.032 Uiso 1 1 calc R
C4 C 0.5036(8) 0.3599(3) 0.8616(3) 0.0183(9) Uani 1 1 d .
C5 C 0.4645(7) 0.2899(3) 0.8014(3) 0.0162(9) Uani 1 1 d .
C6 C 0.5826(8) 0.2090(3) 0.8173(3) 0.0161(9) Uani 1 1 d .
C7 C 0.5357(8) 0.1524(3) 0.8942(3) 0.0173(9) Uani 1 1 d .
C8 C 0.6756(8) 0.0835(3) 0.9035(4) 0.0249(11) Uani 1 1 d .
H8 H 0.6480 0.0444 0.9534 0.030 Uiso 1 1 calc R
C9 C 0.8569(9) 0.0729(3) 0.8385(4) 0.0291(11) Uani 1 1 d .
H9 H 0.9563 0.0286 0.8476 0.035 Uiso 1 1 calc R
C10 C 0.8892(8) 0.1281(3) 0.7606(4) 0.0261(11) Uani 1 1 d .
H10 H 1.0073 0.1207 0.7156 0.031 Uiso 1 1 calc R
C11 C 0.6832(10) 0.3605(3) 0.9467(4) 0.0277(11) Uani 1 1 d .
C12 C 0.3403(8) 0.1652(3) 0.9666(3) 0.0190(10) Uani 1 1 d .
Cu1 Cu 1.04061(9) 0.27523(4) 1.06194(4) 0.0193(3) Uani 1 1 d .
N1 N 0.3113(6) 0.2942(2) 0.7232(3) 0.0184(8) Uani 1 1 d .
N2 N 0.7464(6) 0.1930(2) 0.7507(3) 0.0179(8) Uani 1 1 d .
O1 O 0.8179(6) 0.3012(2) 0.9510(3) 0.0229(7) Uani 1 1 d .
O2 O 0.6832(11) 0.4203(3) 1.0047(4) 0.087(2) Uani 1 1 d U
O3 O 0.2487(6) 0.2362(2) 0.9614(3) 0.0288(9) Uani 1 1 d .
O4 O 0.2913(6) 0.1087(2) 1.0236(3) 0.0329(9) Uani 1 1 d .
O5 O 0.2929(6) 0.2283(2) 0.6609(3) 0.0239(8) Uani 1 1 d .
O6 O 0.7700(6) 0.2458(2) 0.6714(3) 0.0232(7) Uani 1 1 d .
O7 O 1.1104(9) 0.4172(3) 1.0882(4) 0.0602(14) Uani 1 1 d .
H7A H 1.2099 0.4547 1.0779 0.090 Uiso 1 1 d R
H7B H 0.9964 0.4171 1.0459 0.090 Uiso 1 1 d R

loop_
_atom_site_aniso_label
_atom_site_aniso_U_11
_atom_site_aniso_U_22
_atom_site_aniso_U_33
_atom_site_aniso_U_23
_atom_site_aniso_U_13
_atom_site_aniso_U_12
C1 0.022(2) 0.038(3) 0.025(2) 0.008(2) -0.007(2) 0.003(2)
C2 0.027(3) 0.026(3) 0.043(3) 0.007(2) -0.009(2) 0.010(2)
C3 0.035(3) 0.017(2) 0.029(3) 0.003(2) -0.002(2) 0.003(2)
C4 0.022(2) 0.016(2) 0.017(2) -0.0002(18) 0.0009(18) 0.0045(18)
C5 0.014(2) 0.020(2) 0.014(2) 0.0024(17) 0.0000(17) 0.0002(17)
C6 0.016(2) 0.017(2) 0.015(2) -0.0051(17) 0.0001(17) -0.0024(17)
C7 0.022(2) 0.016(2) 0.014(2) -0.0015(17) -0.0003(18) 0.0002(18)
C8 0.031(3) 0.018(2) 0.025(3) 0.0026(19) 0.003(2) 0.005(2)
C9 0.027(3) 0.026(3) 0.034(3) 0.000(2) 0.001(2) 0.011(2)
C10 0.020(2) 0.030(3) 0.029(3) -0.004(2) 0.004(2) 0.006(2)
C11 0.042(3) 0.022(3) 0.019(2) -0.0048(19) -0.009(2) 0.005(2)
C12 0.018(2) 0.024(2) 0.014(2) -0.0014(19) -0.0028(18) 0.0008(19)
Cu1 0.0171(4) 0.0260(4) 0.0149(4) 0.0001(2) 0.0018(2) 0.0062(2)
N1 0.0143(18) 0.0237(19) 0.0172(19) -0.0001(16) -0.0013(15) -0.0026(16)
N2 0.0125(18) 0.024(2) 0.0168(19) 0.0001(16) 0.0001(14) -0.0036(15)
O1 0.0232(17) 0.0230(17) 0.0220(17) -0.0050(14) -0.0076(14) 0.0046(15)
O2 0.121(4) 0.059(3) 0.076(3) -0.051(3) -0.071(3) 0.060(3)
O3 0.033(2) 0.031(2) 0.0228(18) 0.0078(15) 0.0106(16) 0.0129(16)
O4 0.038(2) 0.030(2) 0.031(2) 0.0084(16) 0.0123(16) -0.0005(16)
O5 0.0180(17) 0.034(2) 0.0197(17) -0.0098(14) 0.0034(14) -0.0085(14)
O6 0.0173(17) 0.0316(18) 0.0207(17) 0.0049(15) 0.0002(13) -0.0046(14)
O7 0.083(3) 0.039(3) 0.057(3) 0.003(2) -0.030(3) -0.013(2)

loop_
_atom_type_symbol
_atom_type_description
_atom_type_scat_dispersion_real
_atom_type_scat_dispersion_imag
_atom_type_scat_source
C C 0.0033 0.0016 'International Tables Vol C Tables 4.2.6.8 and 6.1.1.4'
H H 0.0000 0.0000 'International Tables Vol C Tables 4.2.6.8 and 6.1.1.4'
N N 0.0061 0.0033 'International Tables Vol C Tables 4.2.6.8 and 6.1.1.4'
O O 0.0106 0.0060 'International Tables Vol C Tables 4.2.6.8 and 6.1.1.4'
Cu Cu 0.3201 1.2651 'International Tables Vol C Tables 4.2.6.8 and 6.1.1.4'

loop_
_geom_angle_atom_site_label_1
_geom_angle_atom_site_label_2
_geom_angle_atom_site_label_3
_geom_angle
_geom_angle_site_symmetry_1
_geom_angle_site_symmetry_3
N1 C1 C2 119.6(4) . .
N1 C1 H1 120.2 . .
C2 C1 H1 120.2 . .
C1 C2 C3 120.2(5) . .
C1 C2 H2 119.9 . .
C3 C2 H2 119.9 . .
C4 C3 C2 119.8(5) . .
C4 C3 H3 120.1 . .
C2 C3 H3 120.1 . .
C3 C4 C5 118.5(4) . .
C3 C4 C11 119.9(4) . .
C5 C4 C11 121.6(4) . .
N1 C5 C4 119.1(4) . .
N1 C5 C6 116.5(4) . .
C4 C5 C6 124.4(4) . .
N2 C6 C7 120.2(4) . .
N2 C6 C5 114.5(4) . .
C7 C6 C5 125.3(4) . .
C8 C7 C6 117.8(4) . .
C8 C7 C12 120.3(4) . .
C6 C7 C12 121.9(4) . .
C7 C8 C9 120.1(5) . .
C7 C8 H8 119.9 . .
C9 C8 H8 119.9 . .
C10 C9 C8 119.9(5) . .
C10 C9 H9 120.0 . .
C8 C9 H9 120.0 . .
N2 C10 C9 118.9(4) . .
N2 C10 H10 120.6 . .
C9 C10 H10 120.6 . .
O2 C11 O1 126.2(5) . .
O2 C11 C4 116.8(5) . .
O1 C11 C4 117.0(4) . .
O4 C12 O3 127.4(4) . .
O4 C12 C7 118.2(4) . .
O3 C12 C7 114.3(4) . .
O3 Cu1 O6 90.86(15) 1_655 4_666
O3 Cu1 O5 158.55(16) 1_655 4_666
O6 Cu1 O5 90.57(15) 4_666 4_666
O3 Cu1 O1 88.75(15) 1_655 .
O6 Cu1 O1 177.36(15) 4_666 .
O5 Cu1 O1 90.75(15) 4_666 .
O3 Cu1 O7 108.09(18) 1_655 .
O6 Cu1 O7 87.17(16) 4_666 .
O5 Cu1 O7 93.36(17) 4_666 .
O1 Cu1 O7 90.47(15) . .
C1 N1 C5 122.6(4) . .
C1 N1 O5 119.8(4) . .
C5 N1 O5 117.7(4) . .
C6 N2 C10 122.6(4) . .
C6 N2 O6 117.9(4) . .
C10 N2 O6 119.4(4) . .
C11 O1 Cu1 127.0(3) . .
C12 O3 Cu1 122.2(3) . 1_455
N1 O5 Cu1 112.1(2) . 4_565
N2 O6 Cu1 111.7(3) . 4_565
Cu1 O7 H7A 141.8 . .
Cu1 O7 H7B 77.0 . .
H7A O7 H7B 114.8 . .

loop_
_geom_bond_atom_site_label_1
_geom_bond_atom_site_label_2
_geom_bond_distance
_geom_bond_site_symmetry_2
C1 N1 1.340(6) .
C1 C2 1.356(8) .
C1 H1 0.9300 .
C2 C3 1.386(7) .
C2 H2 0.9300 .
C3 C4 1.380(6) .
C3 H3 0.9300 .
C4 C5 1.400(6) .
C4 C11 1.515(6) .
C5 N1 1.348(6) .
C5 C6 1.496(6) .
C6 N2 1.341(6) .
C6 C7 1.399(6) .
C7 C8 1.389(6) .
C7 C12 1.522(6) .
C8 C9 1.391(7) .
C8 H8 0.9300 .
C9 C10 1.379(7) .
C9 H9 0.9300 .
C10 N2 1.348(6) .
C10 H10 0.9300 .
C11 O2 1.236(6) .
C11 O1 1.244(6) .
C12 O4 1.224(6) .
C12 O3 1.271(6) .
Cu1 O3 1.929(4) 1_655
Cu1 O6 1.973(3) 4_666
Cu1 O5 1.974(3) 4_666
Cu1 O1 1.977(3) .
Cu1 O7 2.363(5) .
N1 O5 1.351(5) .
N2 O6 1.361(5) .
O3 Cu1 1.929(4) 1_455
O5 Cu1 1.974(3) 4_565
O6 Cu1 1.973(3) 4_565
O7 H7A 0.8552 .
O7 H7B 0.8569 .
